data_7042977
loop_
_publ_author_name
'Vreeken, Vincent'
'Baij, Lambert'
'de Bruin, Bas'
'Siegler, Maxime A.'
'van der Vlugt, Jarl Ivar'

_publ_section_title
;
 N-&#x00AD;Atom Transfer via Thermal or Photolytic Activation of a
 Co-&#x00AD;&#x2010;Azido Complex with a PNP Pincer Ligand
;
_journal_name_full 'Dalton Trans.'
_journal_paper_doi 10.1039/C7DT01712J
_journal_year 2017
_chemical_formula_sum 'C30 H51 Cl Co N2 O P2'
_chemical_formula_weight 612.04
_space_group_crystal_system monoclinic
_space_group_IT_number 14
_space_group_name_Hall '-P 2yn'
_space_group_name_H-M_alt 'P 1 21/n 1'
_symmetry_space_group_name_Hall '-P 2yn'
_symmetry_space_group_name_H-M 'P 1 21/n 1'
_atom_sites_solution_hydrogens mixed
_audit_creation_method SHELXL-2014/7
_audit_update_record
;
2017-01-16 deposited with the CCDC.
2017-05-12 downloaded from the CCDC.
;
_cell_angle_alpha 90
_cell_angle_beta 106.794(2)
_cell_angle_gamma 90
_cell_formula_units_Z 4
_cell_length_a 15.5328(6)
_cell_length_b 12.3112(5)
_cell_length_c 17.8014(8)
_cell_measurement_reflns_used 144
_cell_measurement_temperature 150(2)
_cell_measurement_theta_max 24.6189
_cell_measurement_theta_min 5.9918
_cell_volume 3258.9(2)
_computing_structure_refinement 'SHELXL-2014/7 (Sheldrick, 2014)'
_diffrn_ambient_temperature 150(2)
_diffrn_measured_fraction_theta_full 0.999
_diffrn_measured_fraction_theta_max 0.999
_diffrn_measurement_device_type 'Bruker ApexII Triumph monochromator sealed tube'
_diffrn_measurement_method 'Photon 50 CMOS detector'
_diffrn_radiation_type MoK\a
_diffrn_radiation_wavelength 0.71073
_diffrn_reflns_av_R_equivalents 0.1360
_diffrn_reflns_av_unetI/netI 0.0566
_diffrn_reflns_Laue_measured_fraction_full 0.999
_diffrn_reflns_Laue_measured_fraction_max 0.999
_diffrn_reflns_limit_h_max 18
_diffrn_reflns_limit_h_min -18
_diffrn_reflns_limit_k_max 14
_diffrn_reflns_limit_k_min -14
_diffrn_reflns_limit_l_max 21
_diffrn_reflns_limit_l_min -21
_diffrn_reflns_number 91667
_diffrn_reflns_point_group_measured_fraction_full 0.999
_diffrn_reflns_point_group_measured_fraction_max 0.999
_diffrn_reflns_theta_full 24.999
_diffrn_reflns_theta_max 24.999
_diffrn_reflns_theta_min 2.390
_exptl_absorpt_coefficient_mu 0.731
_exptl_absorpt_correction_type multi-scan
_exptl_absorpt_process_details 'SADABS V2014/5 (Bruker AXS Inc.)'
_exptl_crystal_colour red
_exptl_crystal_density_diffrn 1.247
_exptl_crystal_density_method 'not measured'
_exptl_crystal_description block
_exptl_crystal_F_000 1308
_exptl_crystal_size_max 0.361
_exptl_crystal_size_mid 0.211
_exptl_crystal_size_min 0.131
_exptl_transmission_factor_max 0.7458
_exptl_transmission_factor_min 0.6452
_refine_diff_density_max 0.441
_refine_diff_density_min -0.374
_refine_diff_density_rms 0.071
_refine_ls_extinction_method none
_refine_ls_goodness_of_fit_ref 1.061
_refine_ls_hydrogen_treatment mixed
_refine_ls_matrix_type full
_refine_ls_number_parameters 388
_refine_ls_number_reflns 5739
_refine_ls_number_restraints 134
_refine_ls_restrained_S_all 1.057
_refine_ls_R_factor_all 0.0773
_refine_ls_R_factor_gt 0.0449
_refine_ls_shift/su_max 0.001
_refine_ls_shift/su_mean 0.000
_refine_ls_structure_factor_coef Fsqd
_refine_ls_weighting_details 'w=1/[\s^2^(Fo^2^)+(0.0217P)^2^+3.9924P] where P=(Fo^2^+2Fc^2^)/3'
_refine_ls_weighting_scheme calc
_refine_ls_wR_factor_gt 0.0748
_refine_ls_wR_factor_ref 0.0840
_reflns_Friedel_coverage 0.000
_reflns_number_gt 4242
_reflns_number_total 5739
_reflns_threshold_expression 'I > 2\s(I)'
_cod_data_source_file c7dt01712j2.cif
_cod_data_source_block VV_CoPNPN3_thermo_HCl_0ma_a
_cod_database_code 7042977
_shelx_shelxl_version_number 2014/7
_shelx_space_group_comment
;
The symmetry employed for this shelxl refinement is uniquely defined
by the following loop, which should always be used as a source of
symmetry information in preference to the above space-group names.
They are only intended as comments.
;

loop_
_space_group_symop_operation_xyz
'x, y, z'
'-x+1/2, y+1/2, -z+1/2'
'-x, -y, -z'
'x-1/2, -y-1/2, z-1/2'

loop_
_atom_site_label
_atom_site_type_symbol
_atom_site_fract_x
_atom_site_fract_y
_atom_site_fract_z
_atom_site_U_iso_or_equiv
_atom_site_adp_type
_atom_site_occupancy
_atom_site_site_symmetry_order
_atom_site_calc_flag
_atom_site_refinement_flags_posn
_atom_site_refinement_flags_adp
_atom_site_refinement_flags_occupancy
_atom_site_disorder_assembly
_atom_site_disorder_group
Co1 Co 0.55525(3) 0.32534(3) 0.25433(2) 0.01439(11) Uani 1 1 d . . . . .
P1 P 0.66006(5) 0.52607(6) 0.32834(4) 0.01318(17) Uani 1 1 d . . . . .
Cl1 Cl 0.58238(5) 0.26942(7) 0.14271(4) 0.02657(19) Uani 1 1 d . . . . .
P2 P 0.43019(5) 0.23364(7) 0.26919(4) 0.01969(19) Uani 1 1 d . . . . .
N2 N 0.56930(16) 0.4816(2) 0.26819(14) 0.0180(6) Uani 1 1 d D . . . .
H2 H 0.5389(18) 0.529(2) 0.2378(16) 0.022 Uiso 1 1 d D U . . .
N1 N 0.61099(15) 0.28944(18) 0.36504(13) 0.0149(5) Uani 1 1 d . . . . .
C5 C 0.88974(19) 0.3597(2) 0.43501(16) 0.0172(7) Uani 1 1 d . . . . .
C6 C 0.82741(18) 0.4347(2) 0.39494(15) 0.0150(6) Uani 1 1 d . . . . .
H6 H 0.8483 0.5016 0.3803 0.018 Uiso 1 1 calc R U . . .
C18 C 0.72143(19) 0.6132(2) 0.27967(17) 0.0182(7) Uani 1 1 d . . . . .
H18 H 0.7791 0.6349 0.3189 0.022 Uiso 1 1 calc R U . . .
C3 C 0.76607(19) 0.2429(2) 0.43964(15) 0.0174(7) Uani 1 1 d . . . . .
H3 H 0.7463 0.1767 0.4566 0.021 Uiso 1 1 calc R U . . .
C2 C 0.70209(18) 0.3165(2) 0.39562(15) 0.0137(6) Uani 1 1 d . . . . .
C12 C 0.4232(2) 0.1555(2) 0.41656(17) 0.0204(7) Uani 1 1 d . . . . .
H12 H 0.3644 0.1307 0.3897 0.024 Uiso 1 1 calc R U . . .
C4 C 0.85670(19) 0.2643(2) 0.45882(16) 0.0189(7) Uani 1 1 d . . . . .
H4 H 0.8979 0.2129 0.4891 0.023 Uiso 1 1 calc R U . . .
C1 C 0.73396(18) 0.4162(2) 0.37481(15) 0.0133(6) Uani 1 1 d . . . . .
C8 C 0.56269(18) 0.2408(2) 0.41048(16) 0.0151(6) Uani 1 1 d . . . . .
C17 C 0.7246(2) 0.6542(3) 0.46316(18) 0.0271(8) Uani 1 1 d . . . . .
H17A H 0.7090 0.6988 0.5030 0.041 Uiso 1 1 calc R U . . .
H17B H 0.7545 0.6995 0.4330 0.041 Uiso 1 1 calc R U . . .
H17C H 0.7652 0.5956 0.4889 0.041 Uiso 1 1 calc R U . . .
C7 C 0.47359(19) 0.2059(2) 0.37334(16) 0.0166(7) Uani 1 1 d . . . . .
C13 C 0.9889(2) 0.3768(3) 0.44856(19) 0.0289(8) Uani 1 1 d . . . . .
H13A H 1.0106 0.3278 0.4145 0.043 Uiso 1 1 calc R U . . .
H13B H 1.0209 0.3614 0.5036 0.043 Uiso 1 1 calc R U . . .
H13C H 1.0000 0.4522 0.4364 0.043 Uiso 1 1 calc R U . . .
C11 C 0.4548(2) 0.1399(2) 0.49707(18) 0.0216(7) Uani 1 1 d . . . . .
C9 C 0.5934(2) 0.2291(2) 0.49270(16) 0.0196(7) Uani 1 1 d . . . . .
H9 H 0.6513 0.2555 0.5205 0.024 Uiso 1 1 calc R U . . .
C15 C 0.63917(19) 0.6055(2) 0.40810(16) 0.0171(7) Uani 1 1 d . . . . .
H15 H 0.5998 0.6677 0.3833 0.021 Uiso 1 1 calc R U . . .
C14 C 0.4003(2) 0.0827(3) 0.54252(19) 0.0295(8) Uani 1 1 d . . . . .
H14A H 0.3370 0.0806 0.5112 0.044 Uiso 1 1 calc R U . . .
H14B H 0.4056 0.1218 0.5916 0.044 Uiso 1 1 calc R U . . .
H14C H 0.4227 0.0084 0.5544 0.044 Uiso 1 1 calc R U . . .
C10 C 0.5407(2) 0.1797(2) 0.53364(17) 0.0213(7) Uani 1 1 d . . . . .
H10 H 0.5640 0.1726 0.5890 0.026 Uiso 1 1 calc R U . . .
C20 C 0.6677(2) 0.7163(2) 0.24896(18) 0.0249(7) Uani 1 1 d . . . . .
H20A H 0.7015 0.7618 0.2223 0.037 Uiso 1 1 calc R U . . .
H20B H 0.6573 0.7566 0.2930 0.037 Uiso 1 1 calc R U . . .
H20C H 0.6098 0.6965 0.2119 0.037 Uiso 1 1 calc R U . . .
C19 C 0.7441(2) 0.5510(3) 0.21313(18) 0.0278(8) Uani 1 1 d . . . . .
H19A H 0.6884 0.5328 0.1725 0.042 Uiso 1 1 calc R U . . .
H19B H 0.7763 0.4840 0.2340 0.042 Uiso 1 1 calc R U . . .
H19C H 0.7820 0.5963 0.1904 0.042 Uiso 1 1 calc R U . . .
C21 C 0.4021(2) 0.0963(3) 0.22658(18) 0.0338(9) Uani 1 1 d . . . . .
H21 H 0.3646 0.0588 0.2559 0.041 Uiso 1 1 calc R U . . .
C16 C 0.5868(2) 0.5388(3) 0.45250(19) 0.0288(8) Uani 1 1 d . . . . .
H16A H 0.6261 0.4828 0.4837 0.043 Uiso 1 1 calc R U . . .
H16B H 0.5353 0.5041 0.4149 0.043 Uiso 1 1 calc R U . . .
H16C H 0.5654 0.5866 0.4873 0.043 Uiso 1 1 calc R U . . .
C24 C 0.3231(2) 0.3059(3) 0.2552(2) 0.0370(9) Uani 1 1 d . . . . .
H24 H 0.2753 0.2520 0.2561 0.044 Uiso 1 1 calc R U . . .
C22 C 0.4893(3) 0.0329(3) 0.2394(2) 0.0490(11) Uani 1 1 d . . . . .
H22A H 0.4754 -0.0422 0.2217 0.073 Uiso 1 1 calc R U . . .
H22B H 0.5225 0.0333 0.2953 0.073 Uiso 1 1 calc R U . . .
H22C H 0.5260 0.0666 0.2093 0.073 Uiso 1 1 calc R U . . .
C23 C 0.3495(3) 0.0978(3) 0.13965(19) 0.0494(11) Uani 1 1 d . . . . .
H23A H 0.3831 0.1393 0.1104 0.074 Uiso 1 1 calc R U . . .
H23B H 0.2907 0.1318 0.1331 0.074 Uiso 1 1 calc R U . . .
H23C H 0.3409 0.0232 0.1197 0.074 Uiso 1 1 calc R U . . .
C25 C 0.3297(3) 0.3885(4) 0.3190(2) 0.0573(13) Uani 1 1 d . . . . .
H25A H 0.3808 0.4369 0.3224 0.086 Uiso 1 1 calc R U . . .
H25B H 0.3384 0.3512 0.3693 0.086 Uiso 1 1 calc R U . . .
H25C H 0.2741 0.4313 0.3069 0.086 Uiso 1 1 calc R U . . .
C26 C 0.2970(3) 0.3634(3) 0.1753(2) 0.0510(11) Uani 1 1 d . . . . .
H26A H 0.2374 0.3963 0.1658 0.077 Uiso 1 1 calc R U . . .
H26B H 0.2958 0.3105 0.1339 0.077 Uiso 1 1 calc R U . . .
H26C H 0.3412 0.4202 0.1752 0.077 Uiso 1 1 calc R U . . .
C27 C 0.4093(11) 0.7333(10) 0.2515(7) 0.032(3) Uani 0.561(8) 1 d D U P A 1
H27A H 0.4054 0.6711 0.2847 0.047 Uiso 0.561(8) 1 calc R U P A 1
H27B H 0.3754 0.7944 0.2640 0.047 Uiso 0.561(8) 1 calc R U P A 1
H27C H 0.4725 0.7543 0.2612 0.047 Uiso 0.561(8) 1 calc R U P A 1
C28 C 0.3704(11) 0.7029(13) 0.1666(7) 0.041(2) Uani 0.561(8) 1 d D U P A 1
H28A H 0.3105 0.6692 0.1582 0.049 Uiso 0.561(8) 1 calc R U P A 1
H28B H 0.3634 0.7684 0.1332 0.049 Uiso 0.561(8) 1 calc R U P A 1
O1 O 0.42800(16) 0.6305(2) 0.14712(14) 0.0477(7) Uani 0.561(8) 1 d D U P A 1
C29 C 0.4065(9) 0.6015(10) 0.0654(6) 0.060(2) Uani 0.561(8) 1 d D U P A 1
H29A H 0.3423 0.5804 0.0487 0.072 Uiso 0.561(8) 1 calc R U P A 1
H29B H 0.4114 0.6687 0.0365 0.072 Uiso 0.561(8) 1 calc R U P A 1
C30 C 0.4476(5) 0.5304(6) 0.0414(4) 0.055(2) Uani 0.561(8) 1 d D U P A 1
H30A H 0.5068 0.5581 0.0413 0.082 Uiso 0.561(8) 1 calc R U P A 1
H30B H 0.4135 0.5097 -0.0121 0.082 Uiso 0.561(8) 1 calc R U P A 1
H30C H 0.4553 0.4668 0.0758 0.082 Uiso 0.561(8) 1 calc R U P A 1
C27' C 0.4132(17) 0.7017(15) 0.2655(9) 0.049(4) Uani 0.439(8) 1 d D U P A 2
H27D H 0.4319 0.6310 0.2901 0.073 Uiso 0.439(8) 1 calc R U P A 2
H27E H 0.3697 0.7350 0.2890 0.073 Uiso 0.439(8) 1 calc R U P A 2
H27F H 0.4658 0.7490 0.2739 0.073 Uiso 0.439(8) 1 calc R U P A 2
C28' C 0.3707(14) 0.6866(18) 0.1798(9) 0.045(3) Uani 0.439(8) 1 d D U P A 2
H28C H 0.3137 0.6458 0.1710 0.054 Uiso 0.439(8) 1 calc R U P A 2
H28D H 0.3566 0.7584 0.1541 0.054 Uiso 0.439(8) 1 calc R U P A 2
O1' O 0.42800(16) 0.6305(2) 0.14712(14) 0.0477(7) Uani 0.439(8) 1 d D U P A 2
C29' C 0.3805(10) 0.6139(13) 0.0647(7) 0.056(3) Uani 0.439(8) 1 d D U P A 2
H29C H 0.3252 0.6583 0.0544 0.067 Uiso 0.439(8) 1 calc R U P A 2
H29D H 0.4182 0.6488 0.0352 0.067 Uiso 0.439(8) 1 calc R U P A 2
C30' C 0.3573(7) 0.5287(8) 0.0325(5) 0.056(3) Uani 0.439(8) 1 d D U P A 2
H30D H 0.4023 0.4730 0.0554 0.084 Uiso 0.439(8) 1 calc R U P A 2
H30E H 0.3514 0.5359 -0.0236 0.084 Uiso 0.439(8) 1 calc R U P A 2
H30F H 0.2992 0.5075 0.0394 0.084 Uiso 0.439(8) 1 calc R U P A 2

loop_
_atom_site_aniso_label
_atom_site_aniso_U_11
_atom_site_aniso_U_22
_atom_site_aniso_U_33
_atom_site_aniso_U_23
_atom_site_aniso_U_13
_atom_site_aniso_U_12
Co1 0.0156(2) 0.0157(2) 0.0098(2) 0.00055(18) 0.00043(15) -0.00311(18)
P1 0.0136(4) 0.0122(4) 0.0125(4) 0.0012(3) 0.0018(3) -0.0006(3)
Cl1 0.0295(4) 0.0334(5) 0.0169(4) -0.0033(4) 0.0069(3) 0.0052(4)
P2 0.0176(4) 0.0259(5) 0.0126(4) 0.0018(4) -0.0003(3) -0.0079(4)
N2 0.0178(14) 0.0139(14) 0.0182(15) 0.0035(11) -0.0012(11) 0.0014(11)
N1 0.0174(13) 0.0137(13) 0.0122(12) -0.0003(10) 0.0020(10) -0.0050(10)
C5 0.0163(16) 0.0224(18) 0.0109(15) -0.0027(13) 0.0005(13) 0.0017(13)
C6 0.0166(16) 0.0151(16) 0.0124(15) -0.0019(12) 0.0028(12) -0.0019(13)
C18 0.0175(16) 0.0197(17) 0.0160(16) 0.0045(13) 0.0029(13) -0.0024(13)
C3 0.0248(17) 0.0146(17) 0.0113(15) 0.0003(13) 0.0030(13) -0.0001(13)
C2 0.0178(16) 0.0134(15) 0.0094(14) -0.0025(13) 0.0031(12) -0.0023(13)
C12 0.0195(16) 0.0203(18) 0.0204(17) 0.0021(14) 0.0043(13) -0.0026(13)
C4 0.0227(17) 0.0201(17) 0.0112(15) -0.0011(13) 0.0005(13) 0.0070(14)
C1 0.0163(16) 0.0146(16) 0.0077(14) -0.0027(12) 0.0015(12) -0.0003(12)
C8 0.0196(16) 0.0109(16) 0.0140(15) 0.0015(13) 0.0034(13) 0.0008(13)
C17 0.0324(19) 0.0257(19) 0.0206(17) -0.0080(14) 0.0038(15) -0.0018(15)
C7 0.0186(16) 0.0164(17) 0.0139(15) 0.0018(13) 0.0035(13) -0.0034(13)
C13 0.0205(18) 0.036(2) 0.0281(19) 0.0052(16) 0.0031(15) 0.0038(15)
C11 0.0279(18) 0.0197(17) 0.0214(17) 0.0068(14) 0.0140(15) 0.0051(14)
C9 0.0210(17) 0.0201(17) 0.0143(16) 0.0008(14) -0.0007(13) -0.0008(14)
C15 0.0209(16) 0.0125(16) 0.0167(16) -0.0011(13) 0.0033(13) 0.0029(13)
C14 0.034(2) 0.033(2) 0.0251(18) 0.0084(16) 0.0147(16) 0.0022(16)
C10 0.0318(18) 0.0209(17) 0.0115(15) 0.0022(14) 0.0065(14) 0.0054(15)
C20 0.0292(18) 0.0188(17) 0.0282(18) 0.0084(14) 0.0106(15) -0.0006(14)
C19 0.0316(19) 0.033(2) 0.0232(18) 0.0074(15) 0.0144(15) 0.0029(16)
C21 0.049(2) 0.034(2) 0.0169(18) -0.0026(16) 0.0060(16) -0.0276(18)
C16 0.038(2) 0.0272(19) 0.0283(19) -0.0051(16) 0.0205(16) -0.0044(16)
C24 0.0169(18) 0.057(3) 0.035(2) 0.0150(19) 0.0045(16) -0.0009(17)
C22 0.087(3) 0.023(2) 0.032(2) -0.0040(17) 0.008(2) -0.003(2)
C23 0.061(3) 0.055(3) 0.021(2) -0.0079(19) -0.0039(18) -0.027(2)
C25 0.051(3) 0.077(3) 0.047(3) 0.016(2) 0.019(2) 0.039(2)
C26 0.037(2) 0.069(3) 0.037(2) 0.016(2) -0.0063(18) 0.003(2)
C27 0.023(5) 0.042(6) 0.027(5) 0.011(4) 0.003(4) 0.008(5)
C28 0.037(3) 0.054(5) 0.030(4) 0.002(4) 0.006(3) 0.005(3)
O1 0.0390(14) 0.0594(17) 0.0368(14) -0.0106(13) -0.0014(12) 0.0206(13)
C29 0.067(5) 0.071(5) 0.040(4) -0.013(4) 0.011(4) 0.023(4)
C30 0.060(5) 0.055(5) 0.052(5) 0.001(4) 0.020(4) 0.012(4)
C27' 0.040(6) 0.058(9) 0.038(7) -0.009(7) -0.005(6) 0.028(7)
C28' 0.034(4) 0.060(5) 0.035(5) -0.001(5) -0.001(4) 0.018(4)
O1' 0.0390(14) 0.0594(17) 0.0368(14) -0.0106(13) -0.0014(12) 0.0206(13)
C29' 0.045(5) 0.068(5) 0.046(4) -0.008(4) -0.001(4) 0.032(4)
C30' 0.059(6) 0.069(6) 0.043(5) -0.018(5) 0.017(5) -0.010(5)

loop_
_atom_type_symbol
_atom_type_description
_atom_type_scat_dispersion_real
_atom_type_scat_dispersion_imag
_atom_type_scat_source
C C 0.0033 0.0016 'International Tables Vol C Tables 4.2.6.8 and 6.1.1.4'
H H 0.0000 0.0000 'International Tables Vol C Tables 4.2.6.8 and 6.1.1.4'
N N 0.0061 0.0033 'International Tables Vol C Tables 4.2.6.8 and 6.1.1.4'
P P 0.1023 0.0942 'International Tables Vol C Tables 4.2.6.8 and 6.1.1.4'
Cl Cl 0.1484 0.1585 'International Tables Vol C Tables 4.2.6.8 and 6.1.1.4'
Co Co 0.3494 0.9721 'International Tables Vol C Tables 4.2.6.8 and 6.1.1.4'
O O 0.0106 0.0060 'International Tables Vol C Tables 4.2.6.8 and 6.1.1.4'

loop_
_geom_angle_atom_site_label_1
_geom_angle_atom_site_label_2
_geom_angle_atom_site_label_3
_geom_angle
N2 Co1 N1 95.43(10)
N2 Co1 Cl1 111.80(8)
N1 Co1 Cl1 132.56(7)
N2 Co1 P2 122.18(8)
N1 Co1 P2 85.24(7)
Cl1 Co1 P2 109.07(3)
N2 P1 C1 111.68(13)
N2 P1 C18 111.46(13)
C1 P1 C18 107.97(13)
N2 P1 C15 112.51(13)
C1 P1 C15 106.00(13)
C18 P1 C15 106.90(13)
C7 P2 C24 106.53(14)
C7 P2 C21 102.76(14)
C24 P2 C21 106.80(17)
C7 P2 Co1 97.57(9)
C24 P2 Co1 120.13(12)
C21 P2 Co1 120.12(12)
P1 N2 Co1 117.94(14)
P1 N2 H2 115(2)
Co1 N2 H2 125(2)
C8 N1 C2 122.1(2)
C8 N1 Co1 121.81(18)
C2 N1 Co1 116.10(17)
C6 C5 C4 117.1(3)
C6 C5 C13 121.6(3)
C4 C5 C13 121.2(3)
C5 C6 C1 122.8(3)
C5 C6 H6 118.6
C1 C6 H6 118.6
C20 C18 C19 111.2(2)
C20 C18 P1 110.7(2)
C19 C18 P1 110.1(2)
C20 C18 H18 108.3
C19 C18 H18 108.3
P1 C18 H18 108.3
C4 C3 C2 121.5(3)
C4 C3 H3 119.2
C2 C3 H3 119.2
N1 C2 C3 122.4(3)
N1 C2 C1 119.7(2)
C3 C2 C1 117.5(2)
C11 C12 C7 123.0(3)
C11 C12 H12 118.5
C7 C12 H12 118.5
C3 C4 C5 121.8(3)
C3 C4 H4 119.1
C5 C4 H4 119.1
C6 C1 C2 119.1(3)
C6 C1 P1 117.8(2)
C2 C1 P1 123.0(2)
N1 C8 C9 124.9(3)
N1 C8 C7 118.6(2)
C9 C8 C7 116.4(3)
C15 C17 H17A 109.5
C15 C17 H17B 109.5
H17A C17 H17B 109.5
C15 C17 H17C 109.5
H17A C17 H17C 109.5
H17B C17 H17C 109.5
C12 C7 C8 120.5(3)
C12 C7 P2 123.1(2)
C8 C7 P2 116.4(2)
C5 C13 H13A 109.5
C5 C13 H13B 109.5
H13A C13 H13B 109.5
C5 C13 H13C 109.5
H13A C13 H13C 109.5
H13B C13 H13C 109.5
C12 C11 C10 116.1(3)
C12 C11 C14 122.2(3)
C10 C11 C14 121.7(3)
C10 C9 C8 121.1(3)
C10 C9 H9 119.4
C8 C9 H9 119.4
C17 C15 C16 111.9(3)
C17 C15 P1 113.1(2)
C16 C15 P1 110.8(2)
C17 C15 H15 106.9
C16 C15 H15 106.9
P1 C15 H15 106.9
C11 C14 H14A 109.5
C11 C14 H14B 109.5
H14A C14 H14B 109.5
C11 C14 H14C 109.5
H14A C14 H14C 109.5
H14B C14 H14C 109.5
C9 C10 C11 122.7(3)
C9 C10 H10 118.6
C11 C10 H10 118.6
C18 C20 H20A 109.5
C18 C20 H20B 109.5
H20A C20 H20B 109.5
C18 C20 H20C 109.5
H20A C20 H20C 109.5
H20B C20 H20C 109.5
C18 C19 H19A 109.5
C18 C19 H19B 109.5
H19A C19 H19B 109.5
C18 C19 H19C 109.5
H19A C19 H19C 109.5
H19B C19 H19C 109.5
C22 C21 C23 110.5(3)
C22 C21 P2 108.2(2)
C23 C21 P2 113.5(3)
C22 C21 H21 108.2
C23 C21 H21 108.2
P2 C21 H21 108.2
C15 C16 H16A 109.5
C15 C16 H16B 109.5
H16A C16 H16B 109.5
C15 C16 H16C 109.5
H16A C16 H16C 109.5
H16B C16 H16C 109.5
C25 C24 C26 109.3(3)
C25 C24 P2 111.3(2)
C26 C24 P2 109.6(2)
C25 C24 H24 108.9
C26 C24 H24 108.9
P2 C24 H24 108.9
C21 C22 H22A 109.5
C21 C22 H22B 109.5
H22A C22 H22B 109.5
C21 C22 H22C 109.5
H22A C22 H22C 109.5
H22B C22 H22C 109.5
C21 C23 H23A 109.5
C21 C23 H23B 109.5
H23A C23 H23B 109.5
C21 C23 H23C 109.5
H23A C23 H23C 109.5
H23B C23 H23C 109.5
C24 C25 H25A 109.5
C24 C25 H25B 109.5
H25A C25 H25B 109.5
C24 C25 H25C 109.5
H25A C25 H25C 109.5
H25B C25 H25C 109.5
C24 C26 H26A 109.5
C24 C26 H26B 109.5
H26A C26 H26B 109.5
C24 C26 H26C 109.5
H26A C26 H26C 109.5
H26B C26 H26C 109.5
C28 C27 H27A 109.5
C28 C27 H27B 109.5
H27A C27 H27B 109.5
C28 C27 H27C 109.5
H27A C27 H27C 109.5
H27B C27 H27C 109.5
O1 C28 C27 108.2(10)
O1 C28 H28A 110.0
C27 C28 H28A 110.0
O1 C28 H28B 110.0
C27 C28 H28B 110.0
H28A C28 H28B 108.4
C28 O1 C29 116.0(7)
C30 C29 O1 122.4(9)
C30 C29 H29A 106.7
O1 C29 H29A 106.7
C30 C29 H29B 106.7
O1 C29 H29B 106.7
H29A C29 H29B 106.6
C29 C30 H30A 109.5
C29 C30 H30B 109.5
H30A C30 H30B 109.5
C29 C30 H30C 109.5
H30A C30 H30C 109.5
H30B C30 H30C 109.5
C28' C27' H27D 109.5
C28' C27' H27E 109.5
H27D C27' H27E 109.5
C28' C27' H27F 109.5
H27D C27' H27F 109.5
H27E C27' H27F 109.5
O1' C28' C27' 110.2(13)
O1' C28' H28C 109.6
C27' C28' H28C 109.6
O1' C28' H28D 109.6
C27' C28' H28D 109.6
H28C C28' H28D 108.1
C28' O1' C29' 107.2(9)
C30' C29' O1' 126.8(13)
C30' C29' H29C 105.6
O1' C29' H29C 105.6
C30' C29' H29D 105.6
O1' C29' H29D 105.6
H29C C29' H29D 106.1
C29' C30' H30D 109.5
C29' C30' H30E 109.5
H30D C30' H30E 109.5
C29' C30' H30F 109.5
H30D C30' H30F 109.5
H30E C30' H30F 109.5

loop_
_geom_bond_atom_site_label_1
_geom_bond_atom_site_label_2
_geom_bond_distance
Co1 N2 1.944(2)
Co1 N1 1.960(2)
Co1 Cl1 2.2547(8)
Co1 P2 2.3270(8)
P1 N2 1.600(2)
P1 C1 1.812(3)
P1 C18 1.813(3)
P1 C15 1.828(3)
P2 C7 1.813(3)
P2 C24 1.839(3)
P2 C21 1.853(3)
N2 H2 0.84(2)
N1 C8 1.388(3)
N1 C2 1.401(3)
C5 C6 1.378(4)
C5 C4 1.396(4)
C5 C13 1.504(4)
C6 C1 1.409(4)
C6 H6 0.9500
C18 C20 1.531(4)
C18 C19 1.534(4)
C18 H18 1.0000
C3 C4 1.375(4)
C3 C2 1.405(4)
C3 H3 0.9500
C2 C1 1.413(4)
C12 C11 1.388(4)
C12 C7 1.392(4)
C12 H12 0.9500
C4 H4 0.9500
C8 C9 1.410(4)
C8 C7 1.417(4)
C17 C15 1.527(4)
C17 H17A 0.9800
C17 H17B 0.9800
C17 H17C 0.9800
C13 H13A 0.9800
C13 H13B 0.9800
C13 H13C 0.9800
C11 C10 1.393(4)
C11 C14 1.505(4)
C9 C10 1.385(4)
C9 H9 0.9500
C15 C16 1.527(4)
C15 H15 1.0000
C14 H14A 0.9800
C14 H14B 0.9800
C14 H14C 0.9800
C10 H10 0.9500
C20 H20A 0.9800
C20 H20B 0.9800
C20 H20C 0.9800
C19 H19A 0.9800
C19 H19B 0.9800
C19 H19C 0.9800
C21 C22 1.523(5)
C21 C23 1.527(4)
C21 H21 1.0000
C16 H16A 0.9800
C16 H16B 0.9800
C16 H16C 0.9800
C24 C25 1.506(5)
C24 C26 1.534(5)
C24 H24 1.0000
C22 H22A 0.9800
C22 H22B 0.9800
C22 H22C 0.9800
C23 H23A 0.9800
C23 H23B 0.9800
C23 H23C 0.9800
C25 H25A 0.9800
C25 H25B 0.9800
C25 H25C 0.9800
C26 H26A 0.9800
C26 H26B 0.9800
C26 H26C 0.9800
C27 C28 1.505(10)
C27 H27A 0.9800
C27 H27B 0.9800
C27 H27C 0.9800
C28 O1 1.376(9)
C28 H28A 0.9900
C28 H28B 0.9900
O1 C29 1.440(9)
C29 C30 1.231(10)
C29 H29A 0.9900
C29 H29B 0.9900
C30 H30A 0.9800
C30 H30B 0.9800
C30 H30C 0.9800
C27' C28' 1.489(12)
C27' H27D 0.9800
C27' H27E 0.9800
C27' H27F 0.9800
C28' O1' 1.381(11)
C28' H28C 0.9900
C28' H28D 0.9900
O1' C29' 1.454(11)
C29' C30' 1.200(13)
C29' H29C 0.9900
C29' H29D 0.9900
C30' H30D 0.9800
C30' H30E 0.9800
C30' H30F 0.9800

loop_
_geom_torsion_atom_site_label_1
_geom_torsion_atom_site_label_2
_geom_torsion_atom_site_label_3
_geom_torsion_atom_site_label_4
_geom_torsion
C1 P1 N2 Co1 -1.06(19)
C18 P1 N2 Co1 119.80(15)
C15 P1 N2 Co1 -120.13(15)
C4 C5 C6 C1 -2.9(4)
C13 C5 C6 C1 173.7(3)
N2 P1 C18 C20 65.0(2)
C1 P1 C18 C20 -172.0(2)
C15 P1 C18 C20 -58.4(2)
N2 P1 C18 C19 -58.3(2)
C1 P1 C18 C19 64.7(2)
C15 P1 C18 C19 178.3(2)
C8 N1 C2 C3 48.5(4)
Co1 N1 C2 C3 -131.9(2)
C8 N1 C2 C1 -138.8(3)
Co1 N1 C2 C1 40.7(3)
C4 C3 C2 N1 169.8(3)
C4 C3 C2 C1 -3.0(4)
C2 C3 C4 C5 -0.6(4)
C6 C5 C4 C3 3.5(4)
C13 C5 C4 C3 -173.1(3)
C5 C6 C1 C2 -0.6(4)
C5 C6 C1 P1 175.7(2)
N1 C2 C1 C6 -169.5(2)
C3 C2 C1 C6 3.5(4)
N1 C2 C1 P1 14.4(4)
C3 C2 C1 P1 -172.6(2)
N2 P1 C1 C6 147.9(2)
C18 P1 C1 C6 25.0(2)
C15 P1 C1 C6 -89.2(2)
N2 P1 C1 C2 -35.9(3)
C18 P1 C1 C2 -158.8(2)
C15 P1 C1 C2 86.9(2)
C2 N1 C8 C9 10.6(4)
Co1 N1 C8 C9 -168.9(2)
C2 N1 C8 C7 -173.6(3)
Co1 N1 C8 C7 6.9(3)
C11 C12 C7 C8 2.2(4)
C11 C12 C7 P2 -176.3(2)
N1 C8 C7 C12 179.2(3)
C9 C8 C7 C12 -4.6(4)
N1 C8 C7 P2 -2.3(4)
C9 C8 C7 P2 173.9(2)
C24 P2 C7 C12 51.8(3)
C21 P2 C7 C12 -60.3(3)
Co1 P2 C7 C12 176.4(2)
C24 P2 C7 C8 -126.7(2)
C21 P2 C7 C8 121.2(2)
Co1 P2 C7 C8 -2.1(2)
C7 C12 C11 C10 1.2(4)
C7 C12 C11 C14 -178.4(3)
N1 C8 C9 C10 179.8(3)
C7 C8 C9 C10 3.9(4)
N2 P1 C15 C17 -176.5(2)
C1 P1 C15 C17 61.2(2)
C18 P1 C15 C17 -53.8(2)
N2 P1 C15 C16 56.9(2)
C1 P1 C15 C16 -65.4(2)
C18 P1 C15 C16 179.6(2)
C8 C9 C10 C11 -0.6(5)
C12 C11 C10 C9 -2.0(4)
C14 C11 C10 C9 177.6(3)
C7 P2 C21 C22 -66.4(2)
C24 P2 C21 C22 -178.3(2)
Co1 P2 C21 C22 40.3(3)
C7 P2 C21 C23 170.6(3)
C24 P2 C21 C23 58.7(3)
Co1 P2 C21 C23 -82.7(3)
C7 P2 C24 C25 41.3(3)
C21 P2 C24 C25 150.5(3)
Co1 P2 C24 C25 -68.1(3)
C7 P2 C24 C26 162.2(3)
C21 P2 C24 C26 -88.5(3)
Co1 P2 C24 C26 52.8(3)
C27 C28 O1 C29 -173.4(10)
C28 O1 C29 C30 -173.2(14)
C27' C28' O1' C29' 177.1(15)
C28' O1' C29' C30' -114.7(19)
